data_7105212
loop_
_publ_author_name
'Klein, Johannes E M N'
'Geoghegan, Kimberly'
'M\'eral, Nicolas'
'Evans, Paul'

_publ_section_title
;
 Selective generation of quaternary all-carbon-centres through
 Heck-cyclisations: synthesis of mesembrane.
;
_journal_issue 6
_journal_name_full 'Chemical communications (Cambridge, England)'
_journal_page_first 937
_journal_page_last 939
_journal_paper_doi 10.1039/b923175g
_journal_volume 46
_journal_year 2010
_chemical_formula_moiety 'C16 H19 N O4 S'
_chemical_formula_sum 'C16 H19 N O4 S'
_chemical_formula_weight 321.38
_chemical_name_systematic
;
?
;
_space_group_IT_number 14
_symmetry_cell_setting monoclinic
_symmetry_space_group_name_Hall '-P 2yn'
_symmetry_space_group_name_H-M 'P 1 21/n 1'
_atom_sites_solution_hydrogens difmap
_atom_sites_solution_primary direct
_atom_sites_solution_secondary difmap
_audit_creation_method SHELXL-97
_cell_angle_alpha 90.00
_cell_angle_beta 110.548(2)
_cell_angle_gamma 90.00
_cell_formula_units_Z 4
_cell_length_a 9.8281(12)
_cell_length_b 14.6214(18)
_cell_length_c 10.9381(14)
_cell_measurement_reflns_used 3777
_cell_measurement_temperature 100(2)
_cell_measurement_theta_max 26.36
_cell_measurement_theta_min 2.54
_cell_volume 1471.8(3)
_computing_cell_refinement 'Bruker SAINT'
_computing_data_collection 'Bruker SMART'
_computing_data_reduction 'Bruker SAINT'
_computing_molecular_graphics 'Bruker SHELXTL'
_computing_publication_material 'Bruker SHELXTL'
_computing_structure_refinement 'SHELXL-97 (Sheldrick, 1997)'
_computing_structure_solution 'SHELXS-97 (Sheldrick, 1990)'
_diffrn_ambient_temperature 100(2)
_diffrn_detector_area_resol_mean 8.366
_diffrn_measured_fraction_theta_full 0.993
_diffrn_measured_fraction_theta_max 0.993
_diffrn_measurement_device_type 'CCD area detector'
_diffrn_measurement_method '\f and \w scans'
_diffrn_radiation_monochromator graphite
_diffrn_radiation_source 'sealed tube'
_diffrn_radiation_type MoK\a
_diffrn_radiation_wavelength 0.74450
_diffrn_reflns_av_R_equivalents 0.0280
_diffrn_reflns_av_sigmaI/netI 0.0243
_diffrn_reflns_limit_h_max 11
_diffrn_reflns_limit_h_min -11
_diffrn_reflns_limit_k_max 17
_diffrn_reflns_limit_k_min -17
_diffrn_reflns_limit_l_max 13
_diffrn_reflns_limit_l_min -13
_diffrn_reflns_number 10783
_diffrn_reflns_theta_full 26.35
_diffrn_reflns_theta_max 26.35
_diffrn_reflns_theta_min 2.51
_exptl_absorpt_coefficient_mu 0.238
_exptl_absorpt_correction_T_max 0.9106
_exptl_absorpt_correction_T_min 0.7945
_exptl_absorpt_correction_type multi-scan
_exptl_absorpt_process_details
;
SADABS v.2.10 (Bruker,2003) was used for absorption correction.
R(int) for selected reflections was 0.040 before and 0.024 after
correction. The Ratio of minimum to maximum transmission is 0.872500.
The \l/2 correction factor is 0.0015
;
_exptl_crystal_colour colourless
_exptl_crystal_density_diffrn 1.450
_exptl_crystal_density_method 'not measured'
_exptl_crystal_description block
_exptl_crystal_F_000 680
_exptl_crystal_size_max 0.60
_exptl_crystal_size_mid 0.60
_exptl_crystal_size_min 0.40
_refine_diff_density_max 0.288
_refine_diff_density_min -0.322
_refine_diff_density_rms 0.051
_refine_ls_extinction_method none
_refine_ls_goodness_of_fit_ref 1.125
_refine_ls_hydrogen_treatment refall
_refine_ls_matrix_type full
_refine_ls_number_parameters 275
_refine_ls_number_reflns 2600
_refine_ls_number_restraints 0
_refine_ls_restrained_S_all 1.125
_refine_ls_R_factor_all 0.0521
_refine_ls_R_factor_gt 0.0455
_refine_ls_shift/su_max 0.001
_refine_ls_shift/su_mean 0.000
_refine_ls_structure_factor_coef Fsqd
_refine_ls_weighting_details 'calc w=1/[\s^2^(Fo^2^)+(0.0496P)^2^+1.1370P] where P=(Fo^2^+2Fc^2^)/3'
_refine_ls_weighting_scheme calc
_refine_ls_wR_factor_gt 0.1077
_refine_ls_wR_factor_ref 0.1109
_reflns_number_gt 2329
_reflns_number_total 2600
_reflns_threshold_expression I>2\s(I)
_cod_data_source_file b923175g.txt
_cod_data_source_block eva49
_cod_original_sg_symbol_H-M 'P 21/n'
_cod_database_code 7105212

loop_
_symmetry_equiv_pos_as_xyz
'x, y, z'
'-x+1/2, y+1/2, -z+1/2'
'-x, -y, -z'
'x-1/2, -y-1/2, z-1/2'

loop_
_atom_site_label
_atom_site_type_symbol
_atom_site_fract_x
_atom_site_fract_y
_atom_site_fract_z
_atom_site_U_iso_or_equiv
_atom_site_adp_type
_atom_site_occupancy
_atom_site_symmetry_multiplicity
_atom_site_calc_flag
_atom_site_refinement_flags
_atom_site_disorder_assembly
_atom_site_disorder_group
S S 0.31517(6) 0.12923(4) 0.79465(6) 0.02664(19) Uani 1 1 d . . .
O1 O 0.35445(19) 0.11011(11) 0.93110(17) 0.0342(4) Uani 1 1 d . . .
O2 O 0.17456(18) 0.10185(12) 0.70934(18) 0.0346(4) Uani 1 1 d . . .
N N 0.3277(2) 0.24180(13) 0.77743(19) 0.0281(5) Uani 1 1 d . . .
C1 C 0.4490(2) 0.08480(16) 0.7366(2) 0.0245(5) Uani 1 1 d . . .
C2 C 0.4762(2) -0.00865(17) 0.7513(2) 0.0253(5) Uani 1 1 d . . .
H2 H 0.429(2) -0.0436(16) 0.790(2) 0.018(6) Uiso 1 1 d . . .
C3 C 0.5761(2) -0.04858(15) 0.7052(2) 0.0247(5) Uani 1 1 d . . .
O3 O 0.61059(17) -0.13880(10) 0.71214(16) 0.0281(4) Uani 1 1 d . . .
C7 C 0.5316(3) -0.19827(17) 0.7680(3) 0.0294(5) Uani 1 1 d . . .
H7A H 0.427(3) -0.1938(16) 0.720(2) 0.024(6) Uiso 1 1 d . . .
H7B H 0.550(3) -0.1824(17) 0.859(3) 0.033(7) Uiso 1 1 d . . .
H7C H 0.565(3) -0.261(2) 0.764(3) 0.036(7) Uiso 1 1 d . . .
C4 C 0.6506(2) 0.00747(16) 0.6452(2) 0.0245(5) Uani 1 1 d . . .
C5 C 0.6231(2) 0.10034(16) 0.6321(2) 0.0243(5) Uani 1 1 d . . .
H5 H 0.672(3) 0.1367(16) 0.593(2) 0.023(6) Uiso 1 1 d . . .
O4 O 0.74704(17) -0.03694(11) 0.60280(16) 0.0286(4) Uani 1 1 d . . .
C8 C 0.8419(3) 0.01755(18) 0.5585(3) 0.0331(6) Uani 1 1 d . . .
H8A H 0.787(3) 0.0493(18) 0.484(3) 0.030(7) Uiso 1 1 d . . .
H8B H 0.900(3) 0.0588(19) 0.624(3) 0.033(7) Uiso 1 1 d . . .
H8C H 0.905(3) -0.0267(19) 0.539(2) 0.036(7) Uiso 1 1 d . . .
C6 C 0.5214(2) 0.14174(15) 0.6769(2) 0.0237(5) Uani 1 1 d . . .
C9 C 0.4942(2) 0.24488(16) 0.6655(2) 0.0258(5) Uani 1 1 d . . .
C10 C 0.3324(3) 0.26192(16) 0.6436(2) 0.0278(5) Uani 1 1 d . . .
H10 H 0.263(2) 0.2186(15) 0.577(2) 0.016(5) Uiso 1 1 d . . .
C11 C 0.4690(3) 0.27674(16) 0.8650(2) 0.0286(5) Uani 1 1 d . . .
H11 H 0.476(3) 0.2909(16) 0.955(2) 0.025(6) Uiso 1 1 d . . .
C12 C 0.5624(3) 0.28398(16) 0.8044(2) 0.0270(5) Uani 1 1 d . . .
H12 H 0.667(3) 0.3040(17) 0.845(3) 0.030(7) Uiso 1 1 d . . .
C13 C 0.5453(3) 0.29065(16) 0.5636(2) 0.0275(5) Uani 1 1 d . . .
H13A H 0.651(3) 0.2887(17) 0.594(2) 0.029(6) Uiso 1 1 d . . .
H13B H 0.511(3) 0.2536(17) 0.486(3) 0.026(6) Uiso 1 1 d . . .
C14 C 0.4934(3) 0.38910(17) 0.5359(3) 0.0317(6) Uani 1 1 d . . .
H14A H 0.525(3) 0.4118(17) 0.463(2) 0.027(6) Uiso 1 1 d . . .
H14B H 0.538(3) 0.4266(19) 0.620(3) 0.035(7) Uiso 1 1 d . . .
C15 C 0.3286(3) 0.39463(19) 0.4958(3) 0.0344(6) Uani 1 1 d . . .
H15A H 0.283(3) 0.3558(18) 0.418(3) 0.030(7) Uiso 1 1 d . . .
H15B H 0.288(3) 0.459(2) 0.467(3) 0.047(8) Uiso 1 1 d . . .
C16 C 0.2800(3) 0.35904(17) 0.6045(3) 0.0313(6) Uani 1 1 d . . .
H16A H 0.176(3) 0.3581(16) 0.576(2) 0.023(6) Uiso 1 1 d . . .
H16B H 0.319(3) 0.3971(18) 0.685(3) 0.031(7) Uiso 1 1 d . . .

loop_
_atom_site_aniso_label
_atom_site_aniso_U_11
_atom_site_aniso_U_22
_atom_site_aniso_U_33
_atom_site_aniso_U_23
_atom_site_aniso_U_13
_atom_site_aniso_U_12
S 0.0268(3) 0.0260(3) 0.0306(3) -0.0022(2) 0.0144(2) -0.0013(2)
O1 0.0432(10) 0.0316(9) 0.0350(10) 0.0009(7) 0.0228(8) 0.0000(8)
O2 0.0274(9) 0.0353(10) 0.0450(11) -0.0062(8) 0.0175(8) -0.0026(7)
N 0.0301(11) 0.0262(11) 0.0300(11) -0.0003(8) 0.0132(9) 0.0013(8)
C1 0.0224(11) 0.0266(12) 0.0249(12) -0.0019(9) 0.0085(9) 0.0006(9)
C2 0.0226(12) 0.0289(13) 0.0248(12) 0.0004(10) 0.0086(10) -0.0050(10)
C3 0.0240(11) 0.0229(12) 0.0237(12) -0.0015(9) 0.0040(9) -0.0009(9)
O3 0.0295(9) 0.0213(9) 0.0360(10) 0.0007(7) 0.0146(7) -0.0007(6)
C7 0.0350(15) 0.0262(13) 0.0312(14) 0.0010(11) 0.0167(12) -0.0022(10)
C4 0.0213(11) 0.0269(12) 0.0244(12) -0.0033(9) 0.0071(9) -0.0010(9)
C5 0.0221(11) 0.0262(12) 0.0244(12) 0.0015(9) 0.0077(10) -0.0023(9)
O4 0.0283(9) 0.0249(8) 0.0382(10) -0.0003(7) 0.0186(8) -0.0005(7)
C8 0.0322(14) 0.0271(13) 0.0472(17) -0.0010(13) 0.0229(13) -0.0004(11)
C6 0.0223(11) 0.0251(12) 0.0222(11) -0.0015(9) 0.0057(9) -0.0012(9)
C9 0.0251(12) 0.0248(12) 0.0272(13) -0.0010(9) 0.0087(10) -0.0001(9)
C10 0.0247(12) 0.0290(13) 0.0290(13) -0.0026(10) 0.0088(10) -0.0020(10)
C11 0.0309(13) 0.0245(12) 0.0285(13) -0.0032(10) 0.0081(11) -0.0001(10)
C12 0.0291(13) 0.0220(12) 0.0272(13) -0.0014(9) 0.0064(10) 0.0011(10)
C13 0.0274(13) 0.0255(12) 0.0289(13) 0.0002(10) 0.0089(10) -0.0028(10)
C14 0.0334(13) 0.0272(13) 0.0342(14) 0.0032(11) 0.0115(11) 0.0002(10)
C15 0.0343(14) 0.0290(14) 0.0348(15) 0.0048(11) 0.0060(11) 0.0034(11)
C16 0.0257(13) 0.0301(13) 0.0352(14) 0.0006(11) 0.0070(11) 0.0026(10)

loop_
_atom_type_symbol
_atom_type_description
_atom_type_scat_dispersion_real
_atom_type_scat_dispersion_imag
_atom_type_scat_source
C C 0.0033 0.0016 'International Tables Vol C Tables 4.2.6.8 and 6.1.1.4'
H H 0.0000 0.0000 'International Tables Vol C Tables 4.2.6.8 and 6.1.1.4'
N N 0.0061 0.0033 'International Tables Vol C Tables 4.2.6.8 and 6.1.1.4'
O O 0.0106 0.0060 'International Tables Vol C Tables 4.2.6.8 and 6.1.1.4'
S S 0.1246 0.1234 'International Tables Vol C Tables 4.2.6.8 and 6.1.1.4'

loop_
_geom_angle_atom_site_label_1
_geom_angle_atom_site_label_2
_geom_angle_atom_site_label_3
_geom_angle
_geom_angle_site_symmetry_1
_geom_angle_site_symmetry_3
_geom_angle_publ_flag
O2 S O1 118.15(11) . . ?
O2 S N 107.25(11) . . ?
O1 S N 107.88(10) . . ?
O2 S C1 109.46(10) . . ?
O1 S C1 109.83(11) . . ?
N S C1 103.16(10) . . ?
C11 N C10 102.75(18) . . ?
C11 N S 111.05(15) . . ?
C10 N S 109.32(15) . . ?
C2 C1 C6 122.1(2) . . ?
C2 C1 S 117.08(17) . . ?
C6 C1 S 120.85(17) . . ?
C3 C2 C1 120.4(2) . . ?
C3 C2 H2 119.1(15) . . ?
C1 C2 H2 120.5(15) . . ?
O3 C3 C2 125.9(2) . . ?
O3 C3 C4 115.6(2) . . ?
C2 C3 C4 118.5(2) . . ?
C3 O3 C7 116.75(18) . . ?
O3 C7 H7A 110.5(14) . . ?
O3 C7 H7B 110.9(15) . . ?
H7A C7 H7B 109(2) . . ?
O3 C7 H7C 107.7(15) . . ?
H7A C7 H7C 110(2) . . ?
H7B C7 H7C 109(2) . . ?
O4 C4 C5 124.7(2) . . ?
O4 C4 C3 114.9(2) . . ?
C5 C4 C3 120.4(2) . . ?
C4 C5 C6 121.8(2) . . ?
C4 C5 H5 120.4(15) . . ?
C6 C5 H5 117.8(15) . . ?
C4 O4 C8 117.66(18) . . ?
O4 C8 H8A 109.0(16) . . ?
O4 C8 H8B 112.9(16) . . ?
H8A C8 H8B 110(2) . . ?
O4 C8 H8C 104.0(16) . . ?
H8A C8 H8C 111(2) . . ?
H8B C8 H8C 109(2) . . ?
C5 C6 C1 116.8(2) . . ?
C5 C6 C9 121.7(2) . . ?
C1 C6 C9 121.5(2) . . ?
C13 C9 C6 113.47(19) . . ?
C13 C9 C12 114.6(2) . . ?
C6 C9 C12 106.44(18) . . ?
C13 C9 C10 113.6(2) . . ?
C6 C9 C10 108.25(18) . . ?
C12 C9 C10 99.28(18) . . ?
N C10 C16 109.42(19) . . ?
N C10 C9 101.45(18) . . ?
C16 C10 C9 115.1(2) . . ?
N C10 H10 109.6(12) . . ?
C16 C10 H10 107.6(12) . . ?
C9 C10 H10 113.4(12) . . ?
C12 C11 N 111.5(2) . . ?
C12 C11 H11 132.1(14) . . ?
N C11 H11 116.5(14) . . ?
C11 C12 C9 109.2(2) . . ?
C11 C12 H12 126.1(15) . . ?
C9 C12 H12 124.2(15) . . ?
C14 C13 C9 112.8(2) . . ?
C14 C13 H13A 109.8(15) . . ?
C9 C13 H13A 108.8(15) . . ?
C14 C13 H13B 111.5(15) . . ?
C9 C13 H13B 107.1(15) . . ?
H13A C13 H13B 107(2) . . ?
C13 C14 C15 110.8(2) . . ?
C13 C14 H14A 107.2(14) . . ?
C15 C14 H14A 110.3(14) . . ?
C13 C14 H14B 108.6(15) . . ?
C15 C14 H14B 108.0(15) . . ?
H14A C14 H14B 112(2) . . ?
C16 C15 C14 110.5(2) . . ?
C16 C15 H15A 107.6(15) . . ?
C14 C15 H15A 109.4(15) . . ?
C16 C15 H15B 111.2(16) . . ?
C14 C15 H15B 113.2(16) . . ?
H15A C15 H15B 105(2) . . ?
C10 C16 C15 111.8(2) . . ?
C10 C16 H16A 107.2(14) . . ?
C15 C16 H16A 110.1(14) . . ?
C10 C16 H16B 106.6(15) . . ?
C15 C16 H16B 111.6(15) . . ?
H16A C16 H16B 109(2) . . ?

loop_
_geom_bond_atom_site_label_1
_geom_bond_atom_site_label_2
_geom_bond_distance
_geom_bond_site_symmetry_2
_geom_bond_publ_flag
S O2 1.4267(18) . ?
S O1 1.4319(18) . ?
S N 1.666(2) . ?
S C1 1.772(2) . ?
N C11 1.474(3) . ?
N C10 1.509(3) . ?
C1 C2 1.391(3) . ?
C1 C6 1.397(3) . ?
C2 C3 1.381(3) . ?
C2 H2 0.89(2) . ?
C3 O3 1.357(3) . ?
C3 C4 1.406(3) . ?
O3 C7 1.437(3) . ?
C7 H7A 0.98(3) . ?
C7 H7B 0.98(3) . ?
C7 H7C 0.98(3) . ?
C4 O4 1.358(3) . ?
C4 C5 1.382(3) . ?
C5 C6 1.396(3) . ?
C5 H5 0.91(3) . ?
O4 C8 1.433(3) . ?
C8 H8A 0.93(3) . ?
C8 H8B 0.95(3) . ?
C8 H8C 0.97(3) . ?
C6 C9 1.529(3) . ?
C9 C13 1.528(3) . ?
C9 C12 1.540(3) . ?
C9 C10 1.543(3) . ?
C10 C16 1.520(3) . ?
C10 H10 1.02(2) . ?
C11 C12 1.312(3) . ?
C11 H11 0.98(2) . ?
C12 H12 1.01(3) . ?
C13 C14 1.522(3) . ?
C13 H13A 0.98(3) . ?
C13 H13B 0.96(3) . ?
C14 C15 1.524(4) . ?
C14 H14A 1.01(3) . ?
C14 H14B 1.03(3) . ?
C15 C16 1.521(4) . ?
C15 H15A 0.99(3) . ?
C15 H15B 1.03(3) . ?
C16 H16A 0.96(3) . ?
C16 H16B 0.99(3) . ?

loop_
_geom_torsion_atom_site_label_1
_geom_torsion_atom_site_label_2
_geom_torsion_atom_site_label_3
_geom_torsion_atom_site_label_4
_geom_torsion
_geom_torsion_site_symmetry_1
_geom_torsion_site_symmetry_2
_geom_torsion_site_symmetry_3
_geom_torsion_site_symmetry_4
_geom_torsion_publ_flag
O2 S N C11 178.49(15) . . . . ?
O1 S N C11 50.22(18) . . . . ?
C1 S N C11 -65.99(17) . . . . ?
O2 S N C10 -68.83(17) . . . . ?
O1 S N C10 162.90(15) . . . . ?
C1 S N C10 46.70(17) . . . . ?
O2 S C1 C2 -72.8(2) . . . . ?
O1 S C1 C2 58.5(2) . . . . ?
N S C1 C2 173.31(17) . . . . ?
O2 S C1 C6 106.2(2) . . . . ?
O1 S C1 C6 -122.56(19) . . . . ?
N S C1 C6 -7.7(2) . . . . ?
C6 C1 C2 C3 -0.7(3) . . . . ?
S C1 C2 C3 178.21(17) . . . . ?
C1 C2 C3 O3 -179.1(2) . . . . ?
C1 C2 C3 C4 0.9(3) . . . . ?
C2 C3 O3 C7 2.6(3) . . . . ?
C4 C3 O3 C7 -177.4(2) . . . . ?
O3 C3 C4 O4 -0.2(3) . . . . ?
C2 C3 C4 O4 179.87(19) . . . . ?
O3 C3 C4 C5 179.5(2) . . . . ?
C2 C3 C4 C5 -0.4(3) . . . . ?
O4 C4 C5 C6 179.4(2) . . . . ?
C3 C4 C5 C6 -0.3(3) . . . . ?
C5 C4 O4 C8 9.4(3) . . . . ?
C3 C4 O4 C8 -170.9(2) . . . . ?
C4 C5 C6 C1 0.5(3) . . . . ?
C4 C5 C6 C9 178.4(2) . . . . ?
C2 C1 C6 C5 0.0(3) . . . . ?
S C1 C6 C5 -178.87(16) . . . . ?
C2 C1 C6 C9 -177.9(2) . . . . ?
S C1 C6 C9 3.3(3) . . . . ?
C5 C6 C9 C13 19.8(3) . . . . ?
C1 C6 C9 C13 -162.4(2) . . . . ?
C5 C6 C9 C12 -107.2(2) . . . . ?
C1 C6 C9 C12 70.6(3) . . . . ?
C5 C6 C9 C10 146.9(2) . . . . ?
C1 C6 C9 C10 -35.3(3) . . . . ?
C11 N C10 C16 -85.9(2) . . . . ?
S N C10 C16 156.06(16) . . . . ?
C11 N C10 C9 36.1(2) . . . . ?
S N C10 C9 -81.95(18) . . . . ?
C13 C9 C10 N -159.80(19) . . . . ?
C6 C9 C10 N 73.2(2) . . . . ?
C12 C9 C10 N -37.7(2) . . . . ?
C13 C9 C10 C16 -41.8(3) . . . . ?
C6 C9 C10 C16 -168.8(2) . . . . ?
C12 C9 C10 C16 80.3(2) . . . . ?
C10 N C11 C12 -20.3(3) . . . . ?
S N C11 C12 96.5(2) . . . . ?
N C11 C12 C9 -5.0(3) . . . . ?
C13 C9 C12 C11 148.8(2) . . . . ?
C6 C9 C12 C11 -84.9(2) . . . . ?
C10 C9 C12 C11 27.4(2) . . . . ?
C6 C9 C13 C14 169.6(2) . . . . ?
C12 C9 C13 C14 -67.8(3) . . . . ?
C10 C9 C13 C14 45.3(3) . . . . ?
C9 C13 C14 C15 -55.2(3) . . . . ?
C13 C14 C15 C16 60.7(3) . . . . ?
N C10 C16 C15 160.7(2) . . . . ?
C9 C10 C16 C15 47.3(3) . . . . ?
C14 C15 C16 C10 -56.4(3) . . . . ?
